data_7702434
loop_
_publ_author_name
'Brooker, Sally'
'Caygill, Graham B.'
'Croucher, Paul D.'
'Davidson, Tony C.'
'Clive, Derrick L. J.'
'Magnuson, Stephen R.'
'Cramer, Stephen P.'
'Ralston, Corie Y.'

_publ_section_title
;
 Conversion of some substituted phenols to the corresponding masked
 thiophenols, synthesis of a dinickel(II) dithiolate macrocyclic complex
 and isolation of some metal- and ligand-based oxidation products
;
_journal_issue 18
_journal_name_full 'Journal of the Chemical Society, Dalton Transactions'
_journal_page_first 3113
_journal_paper_doi 10.1039/b004214p
_journal_year 2000
_chemical_formula_sum 'C26 H30 I12 N4 S2'
_chemical_formula_weight 1985.46
_space_group_IT_number 15
_space_group_name_Hall '-C 2yc'
_space_group_name_H-M_alt 'C 1 2/c 1'
_symmetry_cell_setting monoclinic
_symmetry_space_group_name_H-M 'C 1 2/c 1'
_atom_sites_solution_hydrogens geom
_atom_sites_solution_primary direct
_atom_sites_solution_secondary difmap
_audit_creation_method SHELXL-97
_cell_angle_alpha 90.00
_cell_angle_beta 91.291(10)
_cell_angle_gamma 90.00
_cell_formula_units_Z 4
_cell_length_a 11.854(7)
_cell_length_b 15.450(7)
_cell_length_c 25.559(14)
_cell_measurement_temperature 183(2)
_cell_volume 4680(4)
_computing_structure_refinement 'SHELXL-97 (Sheldrick, 1997)'
_computing_structure_solution 'SHELXS-97 (Sheldrick, 1990)'
_diffrn_ambient_temperature 183(2)
_diffrn_measured_fraction_theta_full 0.951
_diffrn_measured_fraction_theta_max 0.951
_diffrn_measurement_device_type 'Bruker SMART area detector'
_diffrn_radiation_monochromator graphite
_diffrn_radiation_source 'fine-focus sealed tube'
_diffrn_radiation_type MoK\a
_diffrn_radiation_wavelength 0.71073
_diffrn_reflns_av_R_equivalents 0.1066
_diffrn_reflns_av_sigmaI/netI 0.0758
_diffrn_reflns_limit_h_max 14
_diffrn_reflns_limit_h_min -14
_diffrn_reflns_limit_k_max 19
_diffrn_reflns_limit_k_min -16
_diffrn_reflns_limit_l_max 31
_diffrn_reflns_limit_l_min -31
_diffrn_reflns_number 29085
_diffrn_reflns_theta_full 26.82
_diffrn_reflns_theta_max 26.82
_diffrn_reflns_theta_min 2.17
_exptl_absorpt_coefficient_mu 8.053
_exptl_absorpt_correction_T_max 1.00
_exptl_absorpt_correction_T_min 0.60
_exptl_absorpt_correction_type Semi-empirical
_exptl_crystal_colour chocolate-brown
_exptl_crystal_density_diffrn 2.818
_exptl_crystal_density_method 'not measured'
_exptl_crystal_description rod
_exptl_crystal_F_000 3528
_exptl_crystal_size_max 0.36
_exptl_crystal_size_mid 0.12
_exptl_crystal_size_min 0.12
_refine_diff_density_max 4.821
_refine_diff_density_min -2.240
_refine_diff_density_rms 0.306
_refine_ls_extinction_method none
_refine_ls_goodness_of_fit_ref 1.040
_refine_ls_hydrogen_treatment mixed
_refine_ls_matrix_type full
_refine_ls_number_parameters 195
_refine_ls_number_reflns 4775
_refine_ls_number_restraints 0
_refine_ls_restrained_S_all 1.040
_refine_ls_R_factor_all 0.1144
_refine_ls_R_factor_gt 0.0645
_refine_ls_shift/su_max 0.001
_refine_ls_shift/su_mean 0.000
_refine_ls_structure_factor_coef Fsqd
_refine_ls_weighting_details 'calc w=1/[\s^2^(Fo^2^)+(0.0800P)^2^+172.5624P] where P=(Fo^2^+2Fc^2^)/3'
_refine_ls_weighting_scheme calc
_refine_ls_wR_factor_gt 0.1587
_refine_ls_wR_factor_ref 0.1854
_reflns_number_gt 2969
_reflns_number_total 4775
_reflns_threshold_expression >2sigma(I)
_cod_data_source_file b004214p.txt
_cod_data_source_block nisbj
_cod_depositor_comments
;
The following automatic conversions were performed:

data item '_symmetry_cell_setting' value 'Monoclinic' was changed to
'monoclinic' in accordance with the
/home/saulius/struct/COD-crude-data/automatic-downloads/DataCite-retrospective/RSC/depositions/lib/dictionaries/cif_core.dic
dictionary named 'cif_core.dic' version 2.4.2 last updated on
2011-04-26.

Automatic conversion script
Id: cif_fix_values 6909 2019-04-08 15:41:33Z antanas 
;
_cod_original_sg_symbol_H-M C2/c
_cod_database_code 7702434

loop_
_symmetry_equiv_pos_as_xyz
'x, y, z'
'-x, y, -z+1/2'
'x+1/2, y+1/2, z'
'-x+1/2, y+1/2, -z+1/2'
'-x, -y, -z'
'x, -y, z-1/2'
'-x+1/2, -y+1/2, -z'
'x+1/2, -y+1/2, z-1/2'

loop_
_atom_site_label
_atom_site_type_symbol
_atom_site_fract_x
_atom_site_fract_y
_atom_site_fract_z
_atom_site_U_iso_or_equiv
_atom_site_adp_type
_atom_site_occupancy
_atom_site_symmetry_multiplicity
_atom_site_calc_flag
_atom_site_refinement_flags
I1 I 0.74479(8) 0.66984(7) 0.59960(4) 0.0391(3) Uani 1 1 d .
I2 I 0.57095(9) 0.68507(7) 0.70814(4) 0.0417(3) Uani 1 1 d .
I3 I 0.92904(10) 0.55107(7) 0.53011(4) 0.0447(3) Uani 1 1 d .
I4 I 0.92481(10) 0.66834(9) 0.70690(6) 0.0597(4) Uani 1 1 d .
I5 I 0.56463(11) 0.50693(8) 0.58458(5) 0.0529(3) Uani 1 1 d .
I6 I 0.42080(12) 0.36513(9) 0.57745(6) 0.0614(4) Uani 1 1 d .
S1 S 0.9069(3) 0.4187(3) 0.66624(17) 0.0412(10) Uani 1 1 d .
C1 C 0.8574(15) 0.3333(11) 0.6289(7) 0.044(4) Uani 1 1 d .
C2 C 0.7545(15) 0.2924(11) 0.6319(6) 0.045(4) Uani 1 1 d .
C3 C 0.7292(18) 0.2266(12) 0.5985(8) 0.064(6) Uani 1 1 d .
H3 H 0.6562 0.2014 0.5997 0.077 Uiso 1 1 calc R
C4 C 0.8044(16) 0.1942(13) 0.5626(7) 0.052(5) Uani 1 1 d .
C5 C 0.9105(17) 0.2361(11) 0.5578(7) 0.052(5) Uani 1 1 d .
H5 H 0.9612 0.2180 0.5317 0.063 Uiso 1 1 calc R
C6 C 0.9398(12) 0.3033(10) 0.5912(6) 0.035(4) Uani 1 1 d .
C7 C 0.7728(18) 0.1202(13) 0.5259(8) 0.062(5) Uani 1 1 d .
H7A H 0.7799 0.0651 0.5447 0.074 Uiso 1 1 calc R
H7B H 0.8234 0.1202 0.4961 0.074 Uiso 1 1 calc R
H7C H 0.6948 0.1277 0.5132 0.074 Uiso 1 1 calc R
C8 C 1.0406(15) 0.3528(11) 0.5978(6) 0.043(4) Uani 1 1 d .
H8 H 1.1064 0.3429 0.5781 0.052 Uiso 1 1 calc R
N1 N 1.0344(11) 0.4129(8) 0.6335(5) 0.038(3) Uani 1 1 d .
C9 C 1.1302(13) 0.4647(15) 0.6501(7) 0.054(5) Uani 1 1 d .
H9A H 1.1034 0.5220 0.6618 0.065 Uiso 1 1 calc R
H9B H 1.1798 0.4739 0.6199 0.065 Uiso 1 1 calc R
C10 C 1.1966(16) 0.4228(13) 0.6936(7) 0.052(5) Uiso 1 1 d .
H10A H 1.2342 0.3706 0.6798 0.063 Uiso 1 1 calc R
H10B H 1.1438 0.4037 0.7207 0.063 Uiso 1 1 calc R
C11 C 1.2858(14) 0.4813(13) 0.7190(7) 0.051(5) Uani 1 1 d .
H11A H 1.3379 0.5019 0.6920 0.061 Uiso 1 1 calc R
H11B H 1.2486 0.5325 0.7342 0.061 Uiso 1 1 calc R
C12 C 1.3520(14) 0.4346(13) 0.7612(7) 0.049(5) Uani 1 1 d .
H12A H 1.3990 0.3895 0.7449 0.059 Uiso 1 1 calc R
H12B H 1.4034 0.4763 0.7790 0.059 Uiso 1 1 calc R
N2 N 1.2799(12) 0.3932(9) 0.8009(5) 0.042(3) Uani 1 1 d .
C13 C 1.3195(12) 0.3281(12) 0.8291(7) 0.047(4) Uani 1 1 d .
H13 H 1.3931 0.3057 0.8242 0.057 Uiso 1 1 calc R

loop_
_atom_site_aniso_label
_atom_site_aniso_U_11
_atom_site_aniso_U_22
_atom_site_aniso_U_33
_atom_site_aniso_U_23
_atom_site_aniso_U_13
_atom_site_aniso_U_12
I1 0.0339(5) 0.0349(6) 0.0488(6) -0.0080(5) 0.0080(4) 0.0015(4)
I2 0.0446(6) 0.0339(6) 0.0466(6) 0.0049(5) 0.0029(5) 0.0004(5)
I3 0.0559(7) 0.0413(7) 0.0371(6) 0.0070(5) 0.0076(5) 0.0094(5)
I4 0.0447(7) 0.0411(7) 0.0944(10) -0.0033(7) 0.0251(7) -0.0060(5)
I5 0.0659(8) 0.0423(7) 0.0506(7) 0.0014(6) 0.0016(6) 0.0032(6)
I6 0.0597(8) 0.0516(8) 0.0729(9) -0.0049(7) 0.0025(7) -0.0029(6)
S1 0.035(2) 0.040(2) 0.049(2) 0.0037(19) 0.0059(18) 0.0013(18)
C1 0.050(10) 0.037(10) 0.045(10) 0.013(8) 0.000(8) 0.017(8)
C2 0.054(11) 0.041(10) 0.040(9) 0.005(8) -0.007(8) -0.012(8)
C3 0.070(14) 0.038(11) 0.083(15) 0.015(11) -0.032(12) -0.024(10)
C4 0.052(11) 0.048(12) 0.056(11) 0.005(9) 0.000(9) 0.018(9)
C5 0.073(13) 0.031(10) 0.053(11) -0.011(8) -0.012(10) 0.012(9)
C6 0.030(8) 0.033(9) 0.044(9) 0.017(7) 0.016(7) 0.012(7)
C7 0.075(14) 0.055(13) 0.055(12) -0.011(10) -0.011(10) 0.005(11)
C8 0.052(10) 0.036(10) 0.041(9) 0.015(8) 0.011(8) 0.015(8)
N1 0.050(8) 0.024(7) 0.042(8) 0.001(6) -0.003(6) 0.003(6)
C9 0.024(8) 0.091(16) 0.049(10) 0.006(10) 0.010(7) -0.016(9)
C11 0.032(9) 0.051(12) 0.068(12) -0.006(9) 0.002(8) -0.006(8)
C12 0.034(9) 0.058(12) 0.057(11) 0.003(9) 0.014(8) -0.011(8)
N2 0.047(8) 0.037(8) 0.041(8) 0.000(6) 0.003(6) 0.005(7)
C13 0.018(7) 0.057(12) 0.067(12) -0.008(10) 0.007(7) 0.008(8)

loop_
_atom_type_symbol
_atom_type_description
_atom_type_scat_dispersion_real
_atom_type_scat_dispersion_imag
_atom_type_scat_source
C C 0.0033 0.0016 'International Tables Vol C Tables 4.2.6.8 and 6.1.1.4'
H H 0.0000 0.0000 'International Tables Vol C Tables 4.2.6.8 and 6.1.1.4'
N N 0.0061 0.0033 'International Tables Vol C Tables 4.2.6.8 and 6.1.1.4'
S S 0.1246 0.1234 'International Tables Vol C Tables 4.2.6.8 and 6.1.1.4'
I I -0.4742 1.8119 'International Tables Vol C Tables 4.2.6.8 and 6.1.1.4'

loop_
_geom_angle_atom_site_label_1
_geom_angle_atom_site_label_2
_geom_angle_atom_site_label_3
_geom_angle
_geom_angle_site_symmetry_3
_geom_angle_publ_flag
C1 S1 N1 89.0(7) . y
C2 C1 C6 119.8(17) . y
C2 C1 S1 127.6(14) . y
C6 C1 S1 112.6(13) . y
C3 C2 C1 119.4(19) . ?
C3 C2 C13 126.1(18) 2_756 ?
C1 C2 C13 114.5(16) 2_756 ?
C2 C3 C4 123.4(19) . ?
C3 C4 C5 118.3(18) . ?
C3 C4 C7 121.8(18) . ?
C5 C4 C7 119.7(17) . ?
C6 C5 C4 120.0(18) . ?
C5 C6 C8 132.4(16) . y
C5 C6 C1 118.8(16) . y
C8 C6 C1 108.8(15) . y
N1 C8 C6 113.8(15) . y
C8 N1 C9 122.8(15) . y
C8 N1 S1 115.8(12) . y
C9 N1 S1 121.0(11) . y
N1 C9 C10 112.1(16) . ?
C9 C10 C11 114.2(16) . ?
C12 C11 C10 111.6(16) . ?
N2 C12 C11 113.4(14) . ?
C13 N2 C12 119.9(14) . ?
N2 C13 C2 116.9(14) 2_756 ?

loop_
_geom_bond_atom_site_label_1
_geom_bond_atom_site_label_2
_geom_bond_distance
_geom_bond_site_symmetry_2
_geom_bond_publ_flag
I2 I2 2.751(2) 2_656 y
I3 I3 2.794(2) 5_766 y
I4 I4 2.803(3) 2_756 y
I5 I6 2.780(2) . y
S1 C1 1.724(19) . y
S1 N1 1.746(14) . y
C1 C2 1.38(2) . ?
C1 C6 1.46(2) . ?
C2 C3 1.36(3) . ?
C2 C13 1.45(2) 2_756 ?
C3 C4 1.39(3) . ?
C4 C5 1.42(3) . ?
C4 C7 1.52(3) . ?
C5 C6 1.38(2) . ?
C6 C8 1.43(2) . y
C8 N1 1.31(2) . y
N1 C9 1.44(2) . ?
C9 C10 1.49(2) . ?
C10 C11 1.52(2) . ?
C11 C12 1.50(3) . ?
C12 N2 1.49(2) . ?
N2 C13 1.32(2) . y
C13 C2 1.45(2) 2_756 y

loop_
_geom_torsion_atom_site_label_1
_geom_torsion_atom_site_label_2
_geom_torsion_atom_site_label_3
_geom_torsion_atom_site_label_4
_geom_torsion
_geom_torsion_site_symmetry_1
_geom_torsion_site_symmetry_4
N1 S1 C1 C2 177.6(16) . .
N1 S1 C1 C6 -1.1(11) . .
C6 C1 C2 C3 -2(2) . .
S1 C1 C2 C3 179.0(14) . .
C6 C1 C2 C13 179.9(14) . 2_756
S1 C1 C2 C13 1(2) . 2_756
C1 C2 C3 C4 4(3) . .
C13 C2 C3 C4 -178.9(18) 2_756 .
C2 C3 C4 C5 -5(3) . .
C2 C3 C4 C7 179.9(18) . .
C3 C4 C5 C6 5(3) . .
C7 C4 C5 C6 -179.9(16) . .
C4 C5 C6 C8 175.4(16) . .
C4 C5 C6 C1 -4(2) . .
C2 C1 C6 C5 2(2) . .
S1 C1 C6 C5 -178.8(12) . .
C2 C1 C6 C8 -176.8(15) . .
S1 C1 C6 C8 2.0(16) . .
C5 C6 C8 N1 178.8(17) . .
C1 C6 C8 N1 -2.1(18) . .
C6 C8 N1 C9 173.7(14) . .
C6 C8 N1 S1 1.4(17) . .
C1 S1 N1 C8 -0.1(12) . .
C1 S1 N1 C9 -172.6(14) . .
C8 N1 C9 C10 -87.9(19) . .
S1 N1 C9 C10 84.1(18) . .
N1 C9 C10 C11 -169.7(15) . .
C9 C10 C11 C12 -178.2(16) . .
C10 C11 C12 N2 -53(2) . .
C11 C12 N2 C13 157.4(16) . .
C12 N2 C13 C2 178.4(15) . 2_756
